data_7036293
loop_
_publ_author_name
'Olea-Rom\'an, Daniela'
'B\'elanger-Desmarais, Nicolas'
'Flores-\'Alamo, Marcos'
'Baz\'an, Claudia'
'Thouin, F\'elix'
'Reber, Christian'
'Castillo-Blum, Silvia E'

_publ_section_title
;
 Spectroscopic studies of lanthanide complexes of varying nuclearity based
 on a compartmentalised ligand.
;
_journal_issue 39
_journal_name_full 'Dalton transactions (Cambridge, England : 2003)'
_journal_page_first 17175
_journal_page_last 17188
_journal_paper_doi 10.1039/c5dt02563j
_journal_volume 44
_journal_year 2015
_chemical_formula_moiety 'C40 H29 Cl2 N4 O9 Tb Zn2, N O3, 2(C2 H6 O)'
_chemical_formula_sum 'C44 H41 Cl2 N5 O14 Tb Zn2'
_chemical_formula_weight 1224.38
_chemical_name_systematic
;
 ?
;
_space_group_IT_number 15
_symmetry_cell_setting monoclinic
_symmetry_Int_Tables_number 15
_symmetry_space_group_name_Hall '-C 2yc'
_symmetry_space_group_name_H-M 'C 1 2/c 1'
_atom_sites_solution_hydrogens mixed
_audit_conform_dict_location ftp://ftp.iucr.org/pub/cif_core.dic
_audit_conform_dict_name cif_core.dic
_audit_conform_dict_version 2.4.3
_audit_creation_date 2015-08-10T10:41:08-00:00
_audit_creation_method 'WinGX routine CIF_UPDATE'
_audit_update_record
;
2015-08-13 deposited with the CCDC.
2015-08-27 downloaded from the CCDC.
;
_cell_angle_alpha 90
_cell_angle_beta 123.588(6)
_cell_angle_gamma 90
_cell_formula_units_Z 4
_cell_length_a 24.7686(11)
_cell_length_b 12.1074(3)
_cell_length_c 21.6863(10)
_cell_measurement_reflns_used 12922
_cell_measurement_temperature 130(2)
_cell_measurement_theta_max 29.379
_cell_measurement_theta_min 3.644
_cell_volume 5417.5(5)
_computing_cell_refinement
;
        CrysAlisPro, Agilent Technologies,
        Version 1.171.36.32 (release 02-08-2013 CrysAlis171 .NET)
        (compiled Aug  2 2013,16:46:58)
;
_computing_data_collection
;
        CrysAlisPro, Agilent Technologies,
        Version 1.171.36.32 (release 02-08-2013 CrysAlis171 .NET)
        (compiled Aug  2 2013,16:46:58)
;
_computing_data_reduction
;
        CrysAlisPro, Agilent Technologies,
        Version 1.171.36.32 (release 02-08-2013 CrysAlis171 .NET)
        (compiled Aug  2 2013,16:46:58)
;
_computing_molecular_graphics
;
          'Ortep-3 for Windows (Farrugia, 1997)'
      L. J. Farrugia, J. Appl. Crystallogr., 1997, 30, 565.
;
_computing_publication_material
;    
        'WinGX publication routines (Farrugia, 1999)'                 
    L. J. Farrugia, J. Appl. Crystallogr., 1999, 32, 837-838.
;
_computing_structure_refinement 'SHELXL-2014 (Sheldrick, 2008)'
_computing_structure_solution
;
      'SHELXS-2014 (Sheldrick, 2008)'
      G. M. Sheldrick, Acta Crystallogr., Sect. A: 
      Found. Crystallogr., 2008, 64, 112-122.
;
_diffrn_ambient_temperature 130(2)
_diffrn_detector_area_resol_mean 10.4685
_diffrn_measured_fraction_theta_full 0.997
_diffrn_measured_fraction_theta_max 0.885
_diffrn_measurement_device_type 'Xcalibur, Atlas, Gemini'
_diffrn_measurement_method '\w scans'
_diffrn_orient_matrix_UB_11 -0.0111622
_diffrn_orient_matrix_UB_12 -0.0442312
_diffrn_orient_matrix_UB_13 0.0115735
_diffrn_orient_matrix_UB_21 0.0293044
_diffrn_orient_matrix_UB_22 -0.0289664
_diffrn_orient_matrix_UB_23 0.012959
_diffrn_orient_matrix_UB_31 0.014089
_diffrn_orient_matrix_UB_32 0.0252336
_diffrn_orient_matrix_UB_33 0.0352053
_diffrn_radiation_monochromator graphite
_diffrn_radiation_type MoK\a
_diffrn_radiation_wavelength 0.71073
_diffrn_reflns_av_R_equivalents 0.0229
_diffrn_reflns_av_unetI/netI 0.0225
_diffrn_reflns_Laue_measured_fraction_full 0.997
_diffrn_reflns_Laue_measured_fraction_max 0.885
_diffrn_reflns_limit_h_max 34
_diffrn_reflns_limit_h_min -30
_diffrn_reflns_limit_k_max 15
_diffrn_reflns_limit_k_min -12
_diffrn_reflns_limit_l_max 28
_diffrn_reflns_limit_l_min -29
_diffrn_reflns_number 23768
_diffrn_reflns_point_group_measured_fraction_full 0.997
_diffrn_reflns_point_group_measured_fraction_max 0.885
_diffrn_reflns_theta_full 25.242
_diffrn_reflns_theta_max 29.534
_diffrn_reflns_theta_min 3.399
_exptl_absorpt_coefficient_mu 2.33
_exptl_absorpt_correction_T_max 0.686
_exptl_absorpt_correction_T_min 0.473
_exptl_absorpt_correction_type analytical
_exptl_absorpt_process_details
;
        CrysAlisPro, Agilent Technologies,
        Version 1.171.36.32 (release 02-08-2013 CrysAlis171 .NET)
        (compiled Aug  2 2013,16:46:58)
Analytical numeric absorption correction using a multifaceted crystal
                        model based on expressions derived by R.C. Clark & J.S.
        (Clark, R. C. & Reid, J. S. (1995). Acta Cryst. A51, 887-897)
;
_exptl_crystal_colour brown
_exptl_crystal_density_diffrn 1.501
_exptl_crystal_description block
_exptl_crystal_F_000 2444
_exptl_crystal_size_max 0.51
_exptl_crystal_size_mid 0.29
_exptl_crystal_size_min 0.24
_platon_squeeze_details
;
The SQUEEZE/PLATON program has been used to model some disorder
of ethanol solvent.
;
_refine_diff_density_max 2.661
_refine_diff_density_min -1.062
_refine_diff_density_rms 0.136
_refine_ls_extinction_method none
_refine_ls_goodness_of_fit_ref 1.087
_refine_ls_hydrogen_treatment mixed
_refine_ls_matrix_type full
_refine_ls_number_parameters 318
_refine_ls_number_reflns 6710
_refine_ls_number_restraints 24
_refine_ls_restrained_S_all 1.121
_refine_ls_R_factor_all 0.0444
_refine_ls_R_factor_gt 0.0387
_refine_ls_shift/su_max 0.002
_refine_ls_shift/su_mean 0
_refine_ls_structure_factor_coef Fsqd
_refine_ls_weighting_details 'w=1/[\s^2^(Fo^2^)+(0.0592P)^2^+34.6389P] where P=(Fo^2^+2Fc^2^)/3'
_refine_ls_weighting_scheme calc
_refine_ls_wR_factor_gt 0.1115
_refine_ls_wR_factor_ref 0.1159
_reflns_Friedel_coverage 0
_reflns_number_gt 5910
_reflns_number_total 6710
_reflns_threshold_expression 'I > 2\s(I)'
_cod_data_source_file c5dt02563j2.cif
_cod_data_source_block 23-trinuclear-tb299-rev1
_cod_depositor_comments 'Adding full bibliography for 7036293--7036295.cif.'
_cod_original_sg_symbol_H-M 'C 2/c'
_cod_database_code 7036293
_shelx_estimated_absorpt_t_min 0.383
_shelx_estimated_absorpt_t_max 0.605

loop_
_symmetry_equiv_pos_as_xyz
'x, y, z'
'x, -y, z+1/2'
'x+1/2, y+1/2, z'
'x+1/2, -y+1/2, z+1/2'
'-x, -y, -z'
'-x, y, -z-1/2'
'-x+1/2, -y+1/2, -z'
'-x+1/2, y+1/2, -z-1/2'

loop_
_atom_site_label
_atom_site_type_symbol
_atom_site_fract_x
_atom_site_fract_y
_atom_site_fract_z
_atom_site_U_iso_or_equiv
_atom_site_adp_type
_atom_site_occupancy
_atom_site_site_symmetry_order
_atom_site_calc_flag
_atom_site_refinement_flags_posn
_atom_site_refinement_flags_adp
_atom_site_refinement_flags_occupancy
C01 C 0.8273(2) 0.3554(5) 0.9340(3) 0.0503(13) Uani 1 1 d . . .
H01A H 0.8405 0.4291 0.9562 0.076 Uiso 1 1 calc R U .
H01B H 0.8182 0.3572 0.8839 0.076 Uiso 1 1 calc R U .
H01C H 0.8623 0.3026 0.9643 0.076 Uiso 1 1 calc R U .
C02 C 0.7682(2) 0.3209(4) 0.9304(3) 0.0435(11) Uani 1 1 d . . .
H02A H 0.7532 0.249 0.9045 0.052 Uiso 1 1 calc R U .
H02B H 0.7791 0.3105 0.9813 0.052 Uiso 1 1 calc R U .
N01 N 0.4959(5) 0.0141(11) 0.9414(6) 0.0718(15) Uani 0.5 1 d D U P
O01 O 0.5443(4) -0.0381(9) 0.9716(5) 0.0718(15) Uani 0.5 1 d D U P
O02 O 0.4974(4) 0.0690(9) 0.8975(5) 0.0718(15) Uani 0.5 1 d D U P
O03 O 0.4540(4) 0.0063(9) 0.9548(5) 0.0718(15) Uani 0.5 1 d D U P
O04 O 0.71663(13) 0.3999(3) 0.89273(16) 0.0321(6) Uani 1 1 d D . .
H4D H 0.3587(12) 0.383(5) 0.621(3) 0.048 Uiso 1 1 d D U .
H1D H 0.534(2) 0.116(4) 0.855(3) 0.048 Uiso 1 1 d D U .
H4E H 0.708(3) 0.399(5) 0.8498(15) 0.048 Uiso 1 1 d D U .
C1 C 0.61634(16) 0.1302(3) 0.78785(19) 0.0204(6) Uani 1 1 d . . .
C2 C 0.59934(18) 0.0863(3) 0.8351(2) 0.0243(7) Uani 1 1 d . . .
C3 C 0.6281(2) -0.0081(4) 0.8767(2) 0.0334(9) Uani 1 1 d . . .
H3 H 0.6175 -0.0341 0.9101 0.04 Uiso 1 1 calc R U .
C4 C 0.6731(2) -0.0645(4) 0.8687(3) 0.0376(10) Uani 1 1 d . . .
H4 H 0.6942 -0.1283 0.8979 0.045 Uiso 1 1 calc R U .
C5 C 0.68728(19) -0.0285(3) 0.8188(2) 0.0295(8) Uani 1 1 d . . .
H5 H 0.716 -0.0704 0.8119 0.035 Uiso 1 1 calc R U .
C6 C 0.65991(16) 0.0695(3) 0.7779(2) 0.0228(7) Uani 1 1 d . . .
C7 C 0.67374(17) 0.0936(3) 0.7229(2) 0.0234(7) Uani 1 1 d . . .
H7 H 0.6999 0.0424 0.7174 0.028 Uiso 1 1 calc R U .
C8 C 0.66335(19) 0.1950(3) 0.6228(2) 0.0241(7) Uani 1 1 d . . .
C9 C 0.7137(2) 0.1479(3) 0.6213(3) 0.0310(8) Uani 1 1 d . . .
H9 H 0.7445 0.1019 0.6608 0.037 Uiso 1 1 calc R U .
C10 C 0.7190(2) 0.1685(4) 0.5618(3) 0.0349(9) Uani 1 1 d . . .
H10 H 0.7526 0.1345 0.5599 0.042 Uiso 1 1 calc R U .
C11 C 0.6755(2) 0.2381(3) 0.5054(2) 0.0325(9) Uani 1 1 d . . .
H11 H 0.6801 0.2533 0.4655 0.039 Uiso 1 1 calc R U .
C12 C 0.6254(2) 0.2856(3) 0.5066(2) 0.0287(8) Uani 1 1 d . . .
H12 H 0.5956 0.3335 0.4676 0.034 Uiso 1 1 calc R U .
C13 C 0.61847(17) 0.2636(3) 0.5648(2) 0.0232(7) Uani 1 1 d . . .
C14 C 0.51544(18) 0.3458(3) 0.5161(2) 0.0256(7) Uani 1 1 d . . .
H14 H 0.5108 0.3491 0.4696 0.031 Uiso 1 1 calc R U .
C15 C 0.46166(17) 0.3834(3) 0.51918(19) 0.0229(7) Uani 1 1 d . . .
C16 C 0.40629(19) 0.4190(3) 0.4512(2) 0.0299(8) Uani 1 1 d . . .
H16 H 0.4084 0.4256 0.409 0.036 Uiso 1 1 calc R U .
C17 C 0.34939(19) 0.4442(3) 0.4453(2) 0.0303(8) Uani 1 1 d . . .
H17 H 0.313 0.47 0.3996 0.036 Uiso 1 1 calc R U .
C18 C 0.34536(18) 0.4315(3) 0.5072(2) 0.0259(7) Uani 1 1 d . . .
H18 H 0.3059 0.4469 0.5031 0.031 Uiso 1 1 calc R U .
C19 C 0.39883(17) 0.3969(3) 0.5734(2) 0.0216(7) Uani 1 1 d . . .
C20 C 0.45882(16) 0.3780(3) 0.58242(19) 0.0203(6) Uani 1 1 d . . .
N1 N 0.65348(15) 0.1792(3) 0.68052(18) 0.0231(6) Uani 1 1 d . . .
N2 N 0.56905(15) 0.3083(2) 0.57155(17) 0.0218(6) Uani 1 1 d . . .
O1 O 0.55233(13) 0.1456(2) 0.83567(15) 0.0248(5) Uani 1 1 d D . .
O2 O 0.58792(12) 0.2240(2) 0.75400(14) 0.0197(5) Uani 1 1 d . . .
O3 O 0.50817(11) 0.3515(2) 0.65011(13) 0.0196(5) Uani 1 1 d . . .
O4 O 0.39856(12) 0.3760(2) 0.63526(14) 0.0254(5) Uani 1 1 d D . .
O1W O 0.5 0.5079(3) 0.75 0.0295(8) Uani 1 2 d S T P
H1W H 0.482 0.5305 0.7699 0.044 Uiso 0.5 1 d R U P
Cl1 Cl 0.66697(4) 0.45114(8) 0.73029(5) 0.02847(19) Uani 1 1 d . . .
Zn1 Zn 0.59685(2) 0.30334(3) 0.67886(2) 0.01701(10) Uani 1 1 d . . .
Tb1 Tb 0.5 0.30478(2) 0.75 0.01714(8) Uani 1 2 d S T P

loop_
_atom_site_aniso_label
_atom_site_aniso_U_11
_atom_site_aniso_U_22
_atom_site_aniso_U_33
_atom_site_aniso_U_23
_atom_site_aniso_U_13
_atom_site_aniso_U_12
C01 0.034(2) 0.043(3) 0.076(4) 0.011(3) 0.032(3) 0.007(2)
C02 0.033(2) 0.045(3) 0.054(3) 0.018(2) 0.025(2) 0.0055(19)
N01 0.049(2) 0.123(4) 0.054(2) 0.031(3) 0.035(2) -0.007(2)
O01 0.049(2) 0.123(4) 0.054(2) 0.031(3) 0.035(2) -0.007(2)
O02 0.049(2) 0.123(4) 0.054(2) 0.031(3) 0.035(2) -0.007(2)
O03 0.049(2) 0.123(4) 0.054(2) 0.031(3) 0.035(2) -0.007(2)
O04 0.0222(13) 0.0432(17) 0.0315(14) 0.0079(13) 0.0152(12) 0.0015(12)
C1 0.0160(14) 0.0181(15) 0.0216(15) 0.0023(12) 0.0069(13) 0.0003(12)
C2 0.0228(16) 0.0230(17) 0.0256(17) 0.0048(14) 0.0125(14) 0.0042(13)
C3 0.038(2) 0.030(2) 0.034(2) 0.0141(16) 0.0211(18) 0.0092(17)
C4 0.041(2) 0.030(2) 0.042(2) 0.0174(18) 0.023(2) 0.0151(18)
C5 0.0244(17) 0.0255(19) 0.036(2) 0.0062(15) 0.0153(16) 0.0081(14)
C6 0.0178(15) 0.0200(16) 0.0271(17) 0.0024(13) 0.0102(14) 0.0008(12)
C7 0.0189(15) 0.0195(16) 0.0358(19) -0.0015(14) 0.0176(15) 0.0008(12)
C8 0.0269(18) 0.0207(17) 0.0320(19) -0.0032(13) 0.0209(16) -0.0025(13)
C9 0.034(2) 0.0224(18) 0.049(2) 0.0012(16) 0.0303(19) 0.0010(15)
C10 0.042(2) 0.0259(19) 0.056(3) -0.0045(18) 0.039(2) -0.0022(17)
C11 0.044(2) 0.028(2) 0.044(2) -0.0074(17) 0.036(2) -0.0087(17)
C12 0.033(2) 0.0278(19) 0.0320(19) -0.0054(15) 0.0220(17) -0.0077(15)
C13 0.0254(17) 0.0210(16) 0.0291(17) -0.0068(14) 0.0188(15) -0.0039(13)
C14 0.0260(17) 0.0292(19) 0.0239(17) -0.0012(14) 0.0154(15) -0.0022(14)
C15 0.0201(15) 0.0254(17) 0.0223(16) 0.0027(13) 0.0112(14) -0.0005(13)
C16 0.0292(19) 0.035(2) 0.0229(17) 0.0073(15) 0.0126(16) 0.0026(15)
C17 0.0245(17) 0.032(2) 0.0272(18) 0.0088(15) 0.0100(15) 0.0031(15)
C18 0.0204(16) 0.0232(17) 0.0312(18) 0.0037(14) 0.0125(15) 0.0015(13)
C19 0.0197(15) 0.0184(16) 0.0273(17) 0.0016(13) 0.0134(14) 0.0009(12)
C20 0.0178(15) 0.0181(15) 0.0217(15) 0.0021(12) 0.0088(13) 0.0005(12)
N1 0.0217(14) 0.0238(15) 0.0284(15) -0.0005(12) 0.0168(13) 0.0009(11)
N2 0.0224(14) 0.0229(15) 0.0240(14) -0.0007(11) 0.0153(13) -0.0023(11)
O1 0.0293(13) 0.0236(13) 0.0301(13) 0.0072(10) 0.0218(11) 0.0045(10)
O2 0.0208(11) 0.0178(11) 0.0243(12) 0.0047(9) 0.0148(10) 0.0029(9)
O3 0.0174(11) 0.0219(12) 0.0191(11) 0.0012(9) 0.0099(9) 0.0019(9)
O4 0.0192(11) 0.0330(14) 0.0266(12) 0.0035(11) 0.0143(11) 0.0040(10)
O1W 0.040(2) 0.0203(18) 0.037(2) 0 0.0273(19) 0
Cl1 0.0294(4) 0.0281(4) 0.0244(4) -0.0006(3) 0.0127(4) -0.0106(3)
Zn1 0.01723(19) 0.01563(19) 0.02056(19) 0.00124(13) 0.01195(16) 0.00045(13)
Tb1 0.01738(12) 0.01663(12) 0.01938(12) 0 0.01140(9) 0

loop_
_atom_type_symbol
_atom_type_description
_atom_type_scat_dispersion_real
_atom_type_scat_dispersion_imag
_atom_type_scat_source
C C 0.0033 0.0016 'International Tables Vol C Tables 4.2.6.8 and 6.1.1.4'
H H 0 0 'International Tables Vol C Tables 4.2.6.8 and 6.1.1.4'
N N 0.0061 0.0033 'International Tables Vol C Tables 4.2.6.8 and 6.1.1.4'
O O 0.0106 0.006 'International Tables Vol C Tables 4.2.6.8 and 6.1.1.4'
Cl Cl 0.1484 0.1585 'International Tables Vol C Tables 4.2.6.8 and 6.1.1.4'
Zn Zn 0.2839 1.4301 'International Tables Vol C Tables 4.2.6.8 and 6.1.1.4'
Tb Tb -0.1723 4.1537 'International Tables Vol C Tables 4.2.6.8 and 6.1.1.4'

loop_
_exptl_crystal_face_index_h
_exptl_crystal_face_index_k
_exptl_crystal_face_index_l
_exptl_crystal_face_perp_dist
-27 -9 4 0.1446
27 9 -4 0.1446
-26 0 30 0.2046
-11 14 16 0.1247
11 -14 -16 0.1247
-13 15 -2 0.1208
13 -15 2 0.1208
-2 7 24 0.2402
2 -7 -24 0.2402
25 -5 -29 0.2013
-18 -14 15 0.1359
18 14 -15 0.1359

loop_
_geom_angle_atom_site_label_1
_geom_angle_atom_site_label_2
_geom_angle_atom_site_label_3
_geom_angle
_geom_angle_site_symmetry_1
_geom_angle_site_symmetry_3
C02 C01 H01A 109.5 . .
C02 C01 H01B 109.5 . .
H01A C01 H01B 109.5 . .
C02 C01 H01C 109.5 . .
H01A C01 H01C 109.5 . .
H01B C01 H01C 109.5 . .
O04 C02 C01 112.7(4) . .
O04 C02 H02A 109.1 . .
C01 C02 H02A 109.1 . .
O04 C02 H02B 109.1 . .
C01 C02 H02B 109.1 . .
H02A C02 H02B 107.8 . .
O02 N01 O01 105.9(9) . .
O02 N01 O03 130.1(11) . .
O01 N01 O03 124.0(9) . .
N01 O01 O03 83.4(8) . 5_657
N01 O03 O01 130.6(9) . 5_657
C02 O04 H4E 103(4) . .
O2 C1 C2 116.4(3) . .
O2 C1 C6 125.3(3) . .
C2 C1 C6 118.3(3) . .
O1 C2 C3 124.0(3) . .
O1 C2 C1 113.9(3) . .
C3 C2 C1 122.1(4) . .
C2 C3 C4 118.7(4) . .
C2 C3 H3 120.6 . .
C4 C3 H3 120.6 . .
C5 C4 C3 120.6(4) . .
C5 C4 H4 119.7 . .
C3 C4 H4 119.7 . .
C4 C5 C6 121.1(4) . .
C4 C5 H5 119.4 . .
C6 C5 H5 119.4 . .
C5 C6 C1 118.9(3) . .
C5 C6 C7 116.0(3) . .
C1 C6 C7 124.7(3) . .
N1 C7 C6 125.2(3) . .
N1 C7 H7 117.4 . .
C6 C7 H7 117.4 . .
C9 C8 C13 120.0(4) . .
C9 C8 N1 124.2(4) . .
C13 C8 N1 115.8(3) . .
C8 C9 C10 119.7(4) . .
C8 C9 H9 120.2 . .
C10 C9 H9 120.2 . .
C11 C10 C9 120.3(4) . .
C11 C10 H10 119.8 . .
C9 C10 H10 119.8 . .
C12 C11 C10 120.3(4) . .
C12 C11 H11 119.8 . .
C10 C11 H11 119.8 . .
C11 C12 C13 120.0(4) . .
C11 C12 H12 120 . .
C13 C12 H12 120 . .
C12 C13 C8 119.6(3) . .
C12 C13 N2 124.6(4) . .
C8 C13 N2 115.8(3) . .
N2 C14 C15 124.8(3) . .
N2 C14 H14 117.6 . .
C15 C14 H14 117.6 . .
C20 C15 C16 119.0(3) . .
C20 C15 C14 125.0(3) . .
C16 C15 C14 115.8(3) . .
C17 C16 C15 121.2(4) . .
C17 C16 H16 119.4 . .
C15 C16 H16 119.4 . .
C16 C17 C18 119.7(3) . .
C16 C17 H17 120.2 . .
C18 C17 H17 120.2 . .
C19 C18 C17 119.6(3) . .
C19 C18 H18 120.2 . .
C17 C18 H18 120.2 . .
O4 C19 C18 123.8(3) . .
O4 C19 C20 114.3(3) . .
C18 C19 C20 121.9(3) . .
O3 C20 C19 116.6(3) . .
O3 C20 C15 125.0(3) . .
C19 C20 C15 118.3(3) . .
C7 N1 C8 123.3(3) . .
C7 N1 Zn1 126.7(3) . .
C8 N1 Zn1 109.8(2) . .
C14 N2 C13 122.9(3) . .
C14 N2 Zn1 127.1(3) . .
C13 N2 Zn1 110.0(2) . .
C2 O1 Tb1 119.5(2) . .
C2 O1 H1D 118(4) . .
Tb1 O1 H1D 120(4) . .
C1 O2 Zn1 126.7(2) . .
C1 O2 Tb1 125.2(2) . .
Zn1 O2 Tb1 106.73(10) . .
C20 O3 Zn1 126.3(2) . .
C20 O3 Tb1 125.4(2) . .
Zn1 O3 Tb1 106.29(10) . .
C19 O4 Tb1 119.3(2) . .
C19 O4 H4D 104(4) . .
Tb1 O4 H4D 136(4) . .
Tb1 O1W H1W 109.5 . .
O2 Zn1 O3 78.35(10) . .
O2 Zn1 N2 145.63(11) . .
O3 Zn1 N2 90.94(11) . .
O2 Zn1 N1 90.95(11) . .
O3 Zn1 N1 147.25(12) . .
N2 Zn1 N1 80.57(13) . .
O2 Zn1 Cl1 111.74(8) . .
O3 Zn1 Cl1 109.05(8) . .
N2 Zn1 Cl1 102.63(9) . .
N1 Zn1 Cl1 103.68(9) . .
O2 Zn1 Tb1 39.94(7) . .
O3 Zn1 Tb1 40.23(7) . .
N2 Zn1 Tb1 128.70(9) . .
N1 Zn1 Tb1 128.89(9) . .
Cl1 Zn1 Tb1 107.43(3) . .
O2 Tb1 O2 130.70(12) 6_657 .
O2 Tb1 O3 65.37(8) 6_657 6_657
O2 Tb1 O3 128.12(8) . 6_657
O2 Tb1 O3 128.12(8) 6_657 .
O2 Tb1 O3 65.37(8) . .
O3 Tb1 O3 152.18(12) 6_657 .
O2 Tb1 O1W 114.65(6) 6_657 .
O2 Tb1 O1W 114.65(6) . .
O3 Tb1 O1W 76.09(6) 6_657 .
O3 Tb1 O1W 76.09(6) . .
O2 Tb1 O1 63.86(8) 6_657 6_657
O2 Tb1 O1 78.11(9) . 6_657
O3 Tb1 O1 126.83(8) 6_657 6_657
O3 Tb1 O1 76.90(9) . 6_657
O1W Tb1 O1 140.82(6) . 6_657
O2 Tb1 O1 78.11(9) 6_657 .
O2 Tb1 O1 63.86(8) . .
O3 Tb1 O1 76.89(9) 6_657 .
O3 Tb1 O1 126.83(8) . .
O1W Tb1 O1 140.82(7) . .
O1 Tb1 O1 78.36(13) 6_657 .
O2 Tb1 O4 125.34(8) 6_657 6_657
O2 Tb1 O4 72.99(9) . 6_657
O3 Tb1 O4 63.55(8) 6_657 6_657
O3 Tb1 O4 106.30(8) . 6_657
O1W Tb1 O4 69.96(7) . 6_657
O1 Tb1 O4 145.81(9) 6_657 6_657
O1 Tb1 O4 72.79(9) . 6_657
O2 Tb1 O4 72.99(9) 6_657 .
O2 Tb1 O4 125.34(8) . .
O3 Tb1 O4 106.30(8) 6_657 .
O3 Tb1 O4 63.55(8) . .
O1W Tb1 O4 69.95(7) . .
O1 Tb1 O4 72.79(9) 6_657 .
O1 Tb1 O4 145.82(9) . .
O4 Tb1 O4 139.91(13) 6_657 .
O2 Tb1 Zn1 33.33(6) 6_657 6_657
O2 Tb1 Zn1 146.24(6) . 6_657
O3 Tb1 Zn1 33.47(6) 6_657 6_657
O3 Tb1 Zn1 146.78(6) . 6_657
O1W Tb1 Zn1 90.286(7) . 6_657
O1 Tb1 Zn1 97.15(6) 6_657 6_657
O1 Tb1 Zn1 82.40(6) . 6_657
O4 Tb1 Zn1 96.82(6) 6_657 6_657
O4 Tb1 Zn1 83.38(6) . 6_657
O2 Tb1 Zn1 146.24(6) 6_657 .
O2 Tb1 Zn1 33.33(6) . .
O3 Tb1 Zn1 146.78(6) 6_657 .
O3 Tb1 Zn1 33.47(6) . .
O1W Tb1 Zn1 90.286(7) . .
O1 Tb1 Zn1 82.40(6) 6_657 .
O1 Tb1 Zn1 97.15(6) . .
O4 Tb1 Zn1 83.38(6) 6_657 .
O4 Tb1 Zn1 96.82(6) . .
Zn1 Tb1 Zn1 179.428(13) 6_657 .

loop_
_geom_bond_atom_site_label_1
_geom_bond_atom_site_label_2
_geom_bond_distance
_geom_bond_site_symmetry_2
C01 C02 1.482(7) .
C01 H01A 0.98 .
C01 H01B 0.98 .
C01 H01C 0.98 .
C02 O04 1.435(5) .
C02 H02A 0.99 .
C02 H02B 0.99 .
N01 O02 1.179(10) .
N01 O01 1.182(11) .
N01 O03 1.227(10) .
O01 O03 1.620(13) 5_657
O03 O01 1.620(13) 5_657
O04 H4E 0.830(19) .
C1 O2 1.324(4) .
C1 C2 1.410(5) .
C1 C6 1.417(5) .
C2 O1 1.374(4) .
C2 C3 1.385(5) .
C3 C4 1.398(6) .
C3 H3 0.95 .
C4 C5 1.380(6) .
C4 H4 0.95 .
C5 C6 1.409(5) .
C5 H5 0.95 .
C6 C7 1.443(5) .
C7 N1 1.288(5) .
C7 H7 0.95 .
C8 C9 1.387(5) .
C8 C13 1.400(5) .
C8 N1 1.416(5) .
C9 C10 1.389(6) .
C9 H9 0.95 .
C10 C11 1.382(7) .
C10 H10 0.95 .
C11 C12 1.381(6) .
C11 H11 0.95 .
C12 C13 1.390(5) .
C12 H12 0.95 .
C13 N2 1.419(5) .
C14 N2 1.284(5) .
C14 C15 1.444(5) .
C14 H14 0.95 .
C15 C20 1.413(5) .
C15 C16 1.415(5) .
C16 C17 1.376(6) .
C16 H16 0.95 .
C17 C18 1.409(6) .
C17 H17 0.95 .
C18 C19 1.375(5) .
C18 H18 0.95 .
C19 O4 1.368(4) .
C19 C20 1.406(5) .
C20 O3 1.329(4) .
N1 Zn1 2.043(3) .
N2 Zn1 2.030(3) .
O1 Tb1 2.486(3) .
O1 H1D 0.837(19) .
O2 Zn1 2.007(2) .
O2 Tb1 2.344(2) .
O3 Zn1 2.009(2) .
O3 Tb1 2.353(2) .
O4 Tb1 2.516(3) .
O4 H4D 0.858(19) .
O1W Tb1 2.459(4) .
O1W H1W 0.82 .
Cl1 Zn1 2.3064(9) .
Zn1 Tb1 3.4972(4) .
Tb1 O2 2.344(2) 6_657
Tb1 O3 2.353(2) 6_657
Tb1 O1 2.486(3) 6_657
Tb1 O4 2.516(3) 6_657
Tb1 Zn1 3.4971(4) 6_657

loop_
_geom_hbond_atom_site_label_D
_geom_hbond_atom_site_label_H
_geom_hbond_atom_site_label_A
_geom_hbond_distance_DH
_geom_hbond_distance_HA
_geom_hbond_distance_DA
_geom_hbond_angle_DHA
_geom_hbond_site_symmetry_A
O4 H4D O04 0.858(19) 1.73(2) 2.584(4) 170(6) 6_657
O1 H1D O02 0.837(19) 1.72(2) 2.554(7) 174(6) .
O04 H4E Cl1 0.830(19) 2.29(3) 3.084(3) 160(6) .
C9 H9 Cl1 0.95 2.83 3.774(4) 175.3 8_647

loop_
_geom_torsion_atom_site_label_1
_geom_torsion_atom_site_label_2
_geom_torsion_atom_site_label_3
_geom_torsion_atom_site_label_4
_geom_torsion
_geom_torsion_site_symmetry_4
O02 N01 O01 O03 136.9(12) 5_657
O03 N01 O01 O03 -44.5(16) 5_657
O02 N01 O03 O01 -115.2(16) 5_657
O01 N01 O03 O01 67(2) 5_657
O2 C1 C2 O1 3.5(5) .
C6 C1 C2 O1 -174.1(3) .
O2 C1 C2 C3 -176.5(4) .
C6 C1 C2 C3 5.9(6) .
O1 C2 C3 C4 176.8(4) .
C1 C2 C3 C4 -3.2(6) .
C2 C3 C4 C5 -1.7(7) .
C3 C4 C5 C6 3.9(7) .
C4 C5 C6 C1 -1.1(6) .
C4 C5 C6 C7 -174.7(4) .
O2 C1 C6 C5 179.0(3) .
C2 C1 C6 C5 -3.7(5) .
O2 C1 C6 C7 -8.0(6) .
C2 C1 C6 C7 169.4(3) .
C5 C6 C7 N1 -179.6(4) .
C1 C6 C7 N1 7.2(6) .
C13 C8 C9 C10 -0.6(6) .
N1 C8 C9 C10 179.8(4) .
C8 C9 C10 C11 2.0(6) .
C9 C10 C11 C12 -1.7(7) .
C10 C11 C12 C13 0.0(6) .
C11 C12 C13 C8 1.4(6) .
C11 C12 C13 N2 179.7(4) .
C9 C8 C13 C12 -1.1(5) .
N1 C8 C13 C12 178.5(3) .
C9 C8 C13 N2 -179.6(3) .
N1 C8 C13 N2 0.1(5) .
N2 C14 C15 C20 -4.0(6) .
N2 C14 C15 C16 -178.4(4) .
C20 C15 C16 C17 -2.5(6) .
C14 C15 C16 C17 172.2(4) .
C15 C16 C17 C18 -1.8(6) .
C16 C17 C18 C19 1.7(6) .
C17 C18 C19 O4 -176.0(3) .
C17 C18 C19 C20 2.9(6) .
O4 C19 C20 O3 -5.2(5) .
C18 C19 C20 O3 175.8(3) .
O4 C19 C20 C15 171.9(3) .
C18 C19 C20 C15 -7.1(5) .
C16 C15 C20 O3 -176.4(3) .
C14 C15 C20 O3 9.4(6) .
C16 C15 C20 C19 6.8(5) .
C14 C15 C20 C19 -167.5(4) .
C6 C7 N1 C8 -174.2(3) .
C6 C7 N1 Zn1 0.0(5) .
C9 C8 N1 C7 -25.5(6) .
C13 C8 N1 C7 154.9(3) .
C9 C8 N1 Zn1 159.5(3) .
C13 C8 N1 Zn1 -20.2(4) .
C15 C14 N2 C13 174.5(3) .
C15 C14 N2 Zn1 -5.8(6) .
C12 C13 N2 C14 21.6(6) .
C8 C13 N2 C14 -160.0(4) .
C12 C13 N2 Zn1 -158.2(3) .
C8 C13 N2 Zn1 20.2(4) .
C3 C2 O1 Tb1 -175.3(3) .
C1 C2 O1 Tb1 4.8(4) .
C2 C1 O2 Zn1 -176.0(2) .
C6 C1 O2 Zn1 1.5(5) .
C2 C1 O2 Tb1 -11.3(4) .
C6 C1 O2 Tb1 166.1(3) .
C19 C20 O3 Zn1 172.7(2) .
C15 C20 O3 Zn1 -4.1(5) .
C19 C20 O3 Tb1 10.9(4) .
C15 C20 O3 Tb1 -166.0(3) .
C18 C19 O4 Tb1 177.2(3) .
C20 C19 O4 Tb1 -1.7(4) .

loop_
_platon_squeeze_void_nr
_platon_squeeze_void_average_x
_platon_squeeze_void_average_y
_platon_squeeze_void_average_z
_platon_squeeze_void_volume
_platon_squeeze_void_count_electrons
_platon_squeeze_void_content
1 0.500 0.250 0.250 248 29 ' '
2 1.000 0.250 0.750 248 29 ' '
3 0.000 0.750 0.250 248 29 ' '
4 0.500 0.750 0.750 248 29 ' '
